data_2008349
loop_
_publ_author_name
'Lalancette, Roger A.'
'Brunskill, Andrew P. J.'
'Thompson, Hugh W.'

_publ_section_title
;
 (+-)-1-Indanone-2-acetic and -2-propionic acids: catemeric
 <i>versus</i> dimeric hydrogen bonding in homologous \g- and \d-keto
 acids
;
_journal_issue 4
_journal_name_full 'Acta Crystallographica Section C'
_journal_page_first 568
_journal_page_last 572
_journal_paper_doi 10.1107/S0108270198017405
_journal_volume 55
_journal_year 1999
_chemical_formula_moiety 'C12 H12 O3'
_chemical_formula_sum 'C12 H12 O3'
_chemical_formula_weight 204.22
_chemical_melting_point 381
_chemical_name_common
;
(+-)-1-Indanone-2-propionic Acid
;
_chemical_name_systematic
;
(+\-)-2-(2-carboxyethyl)-2,3-dihydro-1H-inden-1-one
;
_space_group_IT_number 14
_symmetry_cell_setting monoclinic
_symmetry_space_group_name_Hall '-P 2ybc'
_symmetry_space_group_name_H-M 'P 1 21/c 1'
_audit_creation_method SHELXL97
_cell_angle_alpha 90.00
_cell_angle_beta 96.200(10)
_cell_angle_gamma 90.00
_cell_formula_units_Z 4
_cell_length_a 8.0930(10)
_cell_length_b 8.3260(10)
_cell_length_c 15.614(2)
_cell_measurement_reflns_used 45
_cell_measurement_temperature 293(2)
_cell_measurement_theta_max 17.30
_cell_measurement_theta_min 4.64
_cell_volume 1046.0(2)
_computing_cell_refinement XSCANS
_computing_data_collection 'XSCANS (Siemens, 1996)'
_computing_data_reduction XSCANS
_computing_molecular_graphics SHELXL97
_computing_publication_material SHELXL97
_computing_structure_refinement 'SHELXL97 (Sheldrick, 1997)'
_computing_structure_solution 'SHELXS97 (Sheldrick, 1990)'
_diffrn_ambient_temperature 293(2)
_diffrn_measured_fraction_theta_full 1.000
_diffrn_measured_fraction_theta_max 1.000
_diffrn_measurement_device 'Siemens P4'
_diffrn_measurement_method '2\q/\q scans'
_diffrn_radiation_monochromator graphite
_diffrn_radiation_source 'normal-focus sealed tube'
_diffrn_radiation_type MoK\a
_diffrn_radiation_wavelength 0.71073
_diffrn_reflns_av_R_equivalents 0.023
_diffrn_reflns_av_sigmaI/netI 0.032
_diffrn_reflns_limit_h_max 9
_diffrn_reflns_limit_h_min -9
_diffrn_reflns_limit_k_max 10
_diffrn_reflns_limit_k_min -1
_diffrn_reflns_limit_l_max 19
_diffrn_reflns_limit_l_min 0
_diffrn_reflns_number 2862
_diffrn_reflns_theta_full 26.00
_diffrn_reflns_theta_max 26.00
_diffrn_reflns_theta_min 2.53
_diffrn_standards_decay_% 'Intensity variation +-1'
_diffrn_standards_interval_count 97
_diffrn_standards_number 3
_exptl_absorpt_coefficient_mu 0.093
_exptl_absorpt_correction_T_max 0.968
_exptl_absorpt_correction_T_min 0.947
_exptl_absorpt_correction_type 'Face-indexed numerical (Sheldrick, 1997)'
_exptl_crystal_colour 'Pale yellow'
_exptl_crystal_density_diffrn 1.297
_exptl_crystal_density_meas 1.290(10)
_exptl_crystal_density_method 'flotation in CCl~4~/p-xylene'
_exptl_crystal_description Tabular
_exptl_crystal_F_000 432
_exptl_crystal_size_max 0.70
_exptl_crystal_size_mid 0.62
_exptl_crystal_size_min 0.40
_refine_diff_density_max 0.165
_refine_diff_density_min -0.115
_refine_ls_extinction_method none
_refine_ls_goodness_of_fit_ref 1.06
_refine_ls_hydrogen_treatment 'H atoms: see below'
_refine_ls_matrix_type full
_refine_ls_number_parameters 148
_refine_ls_number_reflns 2055
_refine_ls_number_restraints 0
_refine_ls_restrained_S_all 1.06
_refine_ls_R_factor_all 0.074
_refine_ls_R_factor_gt 0.048
_refine_ls_shift/su_max <0.001
_refine_ls_shift/su_mean 0.00
_refine_ls_structure_factor_coef Fsqd
_refine_ls_weighting_details 'calc w=1/[\s^2^(Fo^2^)+(0.0557P)^2^+0.2204P] where P=(Fo^2^+2Fc^2^)/3'
_refine_ls_weighting_scheme calc
_refine_ls_wR_factor_ref 0.134
_reflns_number_gt 1452
_reflns_number_total 2056
_reflns_threshold_expression I>2\s(I)
_cod_data_source_file fg1525.cif
_cod_data_source_block II
_cod_depositor_comments
;
The following automatic conversions were performed:
'_symmetry_cell_setting' value 'Monoclinic' changed to 'monoclinic'
according to '/home/saulius/struct/CIF-dictionaries/cif_core.dic'
dictionary named 'cif_core.dic' version 2.4.1 from 2010-06-29.

Automatic conversion script
Id: cif_fix_enum 1527 2010-12-29 10:47:43Z saulius 

The following automatic conversions were performed:

'_symmetry_cell_setting' value 'Monoclinic' changed to 'monoclinic'
according to /home/saulius/struct/CIF-dictionaries/cif_core.dic
dictionary named 'cif_core.dic' version 2.4.1 from 2010-06-29.

Automatic conversion script
Id: cif_fix_values 1715 2011-07-08 13:25:40Z adriana 
;
_cod_original_sg_symbol_H-M 'P 21/c'
_cod_database_code 2008349

loop_
_symmetry_equiv_pos_as_xyz
'x, y, z'
'-x, y+1/2, -z+1/2'
'-x, -y, -z'
'x, -y-1/2, z-1/2'

loop_
_atom_site_label
_atom_site_fract_x
_atom_site_fract_y
_atom_site_fract_z
_atom_site_U_iso_or_equiv
_atom_site_adp_type
_atom_site_calc_flag
_atom_site_refinement_flags
_atom_site_occupancy
_atom_site_disorder_assembly
_atom_site_disorder_group
_atom_site_type_symbol
O1 0.4179(2) 0.3539(2) 0.36309(10) 0.0939(6) Uani d . 1 . . O
O2 0.0882(2) 0.06141(18) 0.09541(10) 0.0846(5) Uani d . 1 . . O
O3 0.0510(2) 0.20155(19) -0.02626(9) 0.0848(6) Uani d . 1 . . O
C1 0.3653(3) 0.4706(2) 0.32213(13) 0.0625(5) Uani d . 1 . . C
C2 0.3212(3) 0.4752(2) 0.22508(13) 0.0574(5) Uani d . 1 . . C
C3 0.2314(3) 0.6362(2) 0.20701(13) 0.0623(5) Uani d . 1 . . C
C3A 0.2646(2) 0.7288(2) 0.28985(12) 0.0513(5) Uani d . 1 . . C
C4 0.2313(3) 0.8881(2) 0.30596(13) 0.0610(5) Uani d . 1 . . C
C5 0.2693(3) 0.9473(3) 0.38812(15) 0.0702(6) Uani d . 1 . . C
C6 0.3390(3) 0.8497(3) 0.45402(14) 0.0738(6) Uani d . 1 . . C
C7A 0.3359(2) 0.6323(2) 0.35591(12) 0.0536(5) Uani d . 1 . . C
C7 0.3731(3) 0.6913(3) 0.43892(13) 0.0680(6) Uani d . 1 . . C
C8 0.2293(3) 0.3260(2) 0.19065(12) 0.0577(5) Uani d . 1 . . C
C9 0.1905(3) 0.3301(2) 0.09358(13) 0.0625(5) Uani d . 1 . . C
C10 0.1054(3) 0.1837(2) 0.05528(12) 0.0600(5) Uani d . 1 . . C
H2A 0.4257 0.4801 0.1988 0.071(6) Uiso calc R 1 . . H
H3 0.0162 0.1153 -0.0461 0.124(11) Uiso calc R 1 . . H
H3A 0.2754 0.6926 0.1601 0.081(7) Uiso calc R 1 . . H
H3B 0.1131 0.6198 0.1923 0.077(7) Uiso calc R 1 . . H
H4A 0.1839 0.9543 0.2620 0.065(6) Uiso calc R 1 . . H
H5A 0.2478 1.0545 0.3994 0.079(7) Uiso calc R 1 . . H
H6A 0.3629 0.8917 0.5091 0.088(7) Uiso calc R 1 . . H
H7A 0.4198 0.6253 0.4831 0.081(7) Uiso calc R 1 . . H
H8A 0.2965 0.2321 0.2068 0.064(6) Uiso calc R 1 . . H
H8B 0.1264 0.3165 0.2168 0.081(7) Uiso calc R 1 . . H
H9A 0.1208 0.4226 0.0782 0.077(7) Uiso calc R 1 . . H
H9B 0.2936 0.3447 0.0681 0.082(7) Uiso calc R 1 . . H

loop_
_atom_site_aniso_label
_atom_site_aniso_U_11
_atom_site_aniso_U_22
_atom_site_aniso_U_33
_atom_site_aniso_U_12
_atom_site_aniso_U_13
_atom_site_aniso_U_23
O1 0.1375(16) 0.0566(9) 0.0769(10) 0.0224(10) -0.0374(10) -0.0029(8)
O2 0.1343(14) 0.0530(9) 0.0592(9) -0.0261(9) -0.0235(9) 0.0023(7)
O3 0.1340(15) 0.0622(10) 0.0524(8) -0.0288(9) -0.0163(9) -0.0003(7)
C1 0.0718(13) 0.0502(11) 0.0609(12) 0.0040(10) -0.0142(10) -0.0040(9)
C2 0.0617(12) 0.0494(11) 0.0589(11) -0.0026(9) -0.0046(9) -0.0075(9)
C3 0.0805(14) 0.0467(10) 0.0558(11) -0.0039(10) -0.0099(10) 0.0007(9)
C3A 0.0533(10) 0.0449(10) 0.0545(11) -0.0047(8) 0.0004(8) -0.0003(8)
C4 0.0712(13) 0.0448(10) 0.0663(13) 0.0017(9) 0.0038(10) 0.0033(10)
C5 0.0896(15) 0.0480(11) 0.0741(14) 0.0044(11) 0.0132(12) -0.0111(10)
C6 0.0981(17) 0.0647(14) 0.0574(12) 0.0007(12) 0.0034(11) -0.0168(11)
C7A 0.0578(11) 0.0468(10) 0.0537(10) -0.0004(9) -0.0048(8) -0.0030(8)
C7 0.0885(15) 0.0602(13) 0.0525(11) 0.0053(11) -0.0052(10) -0.0035(10)
C8 0.0677(13) 0.0457(10) 0.0569(11) -0.0036(9) -0.0060(9) -0.0055(9)
C9 0.0783(14) 0.0501(11) 0.0564(11) -0.0103(10) -0.0049(10) -0.0034(9)
C10 0.0763(13) 0.0490(11) 0.0518(11) -0.0059(10) -0.0058(9) -0.0033(9)

loop_
_atom_type_symbol
_atom_type_description
_atom_type_scat_dispersion_real
_atom_type_scat_dispersion_imag
_atom_type_scat_source
C C 0.0033 0.0016 'International Tables Vol C Tables 4.2.6.8 and 6.1.1.4'
H H 0.0000 0.0000 'International Tables Vol C Tables 4.2.6.8 and 6.1.1.4'
O O 0.0106 0.0060 'International Tables Vol C Tables 4.2.6.8 and 6.1.1.4'

loop_
_geom_angle_atom_site_label_1
_geom_angle_atom_site_label_2
_geom_angle_atom_site_label_3
_geom_angle
_geom_angle_publ_flag
O1 C1 C7A 127.08(19) ?
O1 C1 C2 125.18(19) ?
C7A C1 C2 107.73(16) ?
C8 C2 C1 112.75(17) ?
C8 C2 C3 116.45(16) ?
C1 C2 C3 105.09(16) ?
C3A C3 C2 104.61(15) ?
C4 C3A C7A 119.72(18) ?
C4 C3A C3 128.90(18) ?
C7A C3A C3 111.38(17) ?
C5 C4 C3A 119.00(19) ?
C4 C5 C6 121.0(2) ?
C7 C6 C5 120.7(2) ?
C3A C7A C7 121.39(19) ?
C3A C7A C1 109.52(16) ?
C7 C7A C1 129.07(18) ?
C6 C7 C7A 118.2(2) ?
C9 C8 C2 112.18(17) ?
C10 C9 C8 114.81(17) ?
O2 C10 O3 123.57(18) ?
O2 C10 C9 123.6(2) y
O3 C10 C9 112.9(2) y

loop_
_geom_bond_atom_site_label_1
_geom_bond_atom_site_label_2
_geom_bond_site_symmetry_2
_geom_bond_distance
_geom_bond_publ_flag
O1 C1 . 1.215(2) y
O2 C10 . 1.211(2) y
O3 C10 . 1.310(2) y
C1 C7A . 1.474(3) ?
C1 C2 . 1.519(3) ?
C2 C8 . 1.516(3) ?
C2 C3 . 1.537(3) ?
C3 C3A . 1.505(3) ?
C3A C4 . 1.381(3) ?
C3A C7A . 1.384(3) ?
C4 C5 . 1.378(3) ?
C5 C6 . 1.383(3) ?
C6 C7 . 1.373(3) ?
C7A C7 . 1.388(3) ?
C8 C9 . 1.515(3) ?
C9 C10 . 1.493(3) ?

loop_
_geom_torsion_atom_site_label_1
_geom_torsion_atom_site_label_2
_geom_torsion_atom_site_label_3
_geom_torsion_atom_site_label_4
_geom_torsion
O1 C1 C2 C8 41.9(3)
C7A C1 C2 C8 -139.24(18)
O1 C1 C2 C3 169.8(2)
C7A C1 C2 C3 -11.4(2)
C8 C2 C3 C3A 138.37(18)
C1 C2 C3 C3A 12.8(2)
C2 C3 C3A C4 170.8(2)
C2 C3 C3A C7A -10.3(2)
C7A C3A C4 C5 -0.3(3)
C3 C3A C4 C5 178.5(2)
C3A C4 C5 C6 -0.3(3)
C4 C5 C6 C7 0.5(4)
C4 C3A C7A C7 0.9(3)
C3 C3A C7A C7 -178.14(19)
C4 C3A C7A C1 -177.73(18)
C3 C3A C7A C1 3.2(2)
O1 C1 C7A C3A -175.8(2)
C2 C1 C7A C3A 5.4(2)
O1 C1 C7A C7 5.7(4)
C2 C1 C7A C7 -173.1(2)
C5 C6 C7 C7A 0.1(4)
C3A C7A C7 C6 -0.8(3)
C1 C7A C7 C6 177.6(2)
C1 C2 C8 C9 -178.39(18)
C3 C2 C8 C9 60.0(3)
C2 C8 C9 C10 177.88(19)
C8 C9 C10 O2 -9.9(3)
C8 C9 C10 O3 170.04(19)

loop_
_cod_related_entry_id
_cod_related_entry_database
_cod_related_entry_code
1 ChemSpider 13983786
